data_7113248
loop_
_publ_author_name
'Val\'ik, Martin'
'\<Cejka, Jan'
'Havl\'ik, Martin'
'Kr\'al, Vladim\'ir'
'Dolensk\'y, Bohumil'

_publ_section_title
;
 calix-Tris-Tr\"oger's bases -- a new cavitand family
;
_journal_coden_ASTM CHCOFS
_journal_issue 37
_journal_name_full
;
 Chemical Communications (Cambridge, United Kingdom)
;
_journal_page_first 3835
_journal_page_last 3837
_journal_paper_doi 10.1039/b706791g
_journal_year 2007
_chemical_formula_moiety 'C38.70 H42 N6 O3.90'
_chemical_formula_sum 'C38.7 H42 N6 O3.9'
_chemical_formula_weight 653.60
_space_group_IT_number 15
_symmetry_cell_setting monoclinic
_symmetry_space_group_name_Hall '-C 2yc'
_symmetry_space_group_name_H-M 'C 1 2/c 1'
_atom_sites_solution_hydrogens geom
_atom_sites_solution_primary direct
_audit_creation_date 07-03-12
_audit_creation_method CRYSTALS_ver_12.39
_cell_angle_alpha 90
_cell_angle_beta 95.946(8)
_cell_angle_gamma 90
_cell_formula_units_Z 8
_cell_length_a 28.251(3)
_cell_length_b 10.5471(11)
_cell_length_c 22.207(2)
_cell_measurement_reflns_used 0
_cell_measurement_temperature 150
_cell_measurement_theta_max 77
_cell_measurement_theta_min 4
_cell_volume 6581.3(11)
_computing_cell_refinement 'CrysAlis RED, (Oxford Diffraction, 2002)'
_computing_data_collection 'Xcalibur, (Oxford Diffraction, 2002)'
_computing_data_reduction 'CrysAlis RED, (Oxford Diffraction, 2002)'
_computing_molecular_graphics 'CAMERON (Watkin et al 1996)'
_computing_publication_material 'CRYSTALS (Betteridge et al 2003)'
_computing_structure_refinement 'CRYSTALS (Betteridge et al 2003)'
_computing_structure_solution 'SIR92 (Altomare et al, 1994)'
_diffrn_ambient_temperature 150
_diffrn_measured_fraction_theta_full 0.995
_diffrn_measured_fraction_theta_max 0.968
_diffrn_measurement_device_type 'Oxford Diffraction XCALIBUR'
_diffrn_measurement_method '\f & \w scans'
_diffrn_radiation_monochromator graphite
_diffrn_radiation_type 'Cu K\a'
_diffrn_radiation_wavelength 1.54180
_diffrn_reflns_av_R_equivalents 0.057
_diffrn_reflns_limit_h_max 35
_diffrn_reflns_limit_h_min -35
_diffrn_reflns_limit_k_max 12
_diffrn_reflns_limit_k_min -13
_diffrn_reflns_limit_l_max 27
_diffrn_reflns_limit_l_min -27
_diffrn_reflns_number 95641
_diffrn_reflns_theta_full 71.520
_diffrn_reflns_theta_max 76.903
_diffrn_reflns_theta_min 4.003
_diffrn_standards_number 0
_exptl_absorpt_coefficient_mu 0.697
_exptl_absorpt_correction_T_max 0.96
_exptl_absorpt_correction_T_min 0.93
_exptl_absorpt_correction_type analytical
_exptl_absorpt_process_details
;
Analytical Absorption (De Meulenaer & Tompa, 1965)
;
_exptl_crystal_colour 7
_exptl_crystal_density_diffrn 1.319
_exptl_crystal_description 7
_exptl_crystal_F_000 2779.200
_exptl_crystal_size_max 0.14
_exptl_crystal_size_mid 0.11
_exptl_crystal_size_min 0.06
_refine_diff_density_max 0.75
_refine_diff_density_min -0.43
_refine_ls_extinction_method None
_refine_ls_goodness_of_fit_ref 1.1691
_refine_ls_hydrogen_treatment constr
_refine_ls_matrix_type full
_refine_ls_number_parameters 442
_refine_ls_number_reflns 3431
_refine_ls_number_restraints 2
_refine_ls_R_factor_all 0.0898
_refine_ls_R_factor_gt 0.0529
_refine_ls_shift/su_max 0.000150
_refine_ls_structure_factor_coef F
_refine_ls_weighting_details
;
Method, part 1, Chebychev polynomial, (Watkin, 1994, Prince, 1982)
[weight] = 1.0/[A~0~*T~0~(x)+A~1~*T~1~(x) ... +A~n-1~]*T~n-1~(x)]
where A~i~ are the Chebychev coefficients listed below and x= Fcalc/Fmax
Method = Robust Weighting (Prince, 1982)
W = [weight] * [1-(deltaF/6*sigmaF)^2^]^2^
A~i~ are:
32.1 5.04 27.6 10.0
;
_refine_ls_weighting_scheme calc
_refine_ls_wR_factor_all 0.0579
_refine_ls_wR_factor_gt 0.0519
_refine_ls_wR_factor_ref 0.0519
_reflns_limit_h_max 35
_reflns_limit_h_min -35
_reflns_limit_k_max 13
_reflns_limit_k_min 0
_reflns_limit_l_max 27
_reflns_limit_l_min 0
_reflns_number_gt 3431
_reflns_number_total 6728
_reflns_threshold_expression I>2.00u(I)
_oxford_diffrn_Wilson_B_factor 2.55
_oxford_diffrn_Wilson_scale 0.34
_oxford_refine_ls_scale 1.664(4)
_oxford_structure_analysis_title 'TROEGER1_ABS in C2/m'
_cod_duplicate_entry 7102139
_cod_data_source_file b706791g.txt
_cod_data_source_block CRYSTALS_cif
_cod_depositor_comments
;
The following automatic conversions were performed:

'_symmetry_cell_setting' value 'Monoclinic' changed to 'monoclinic'
according to
/usr/data/users/saulius/automatic-downloads/retrospective/RSC/lib/dictionaries/cif_core.dic
dictionary named 'cif_core.dic' version 2.4.2 from 2011-04-26.

Automatic conversion script
Id: cif_fix_values 2281 2013-09-26 08:29:07Z andrius 
;
_cod_original_cell_volume 6581.2(11)
_cod_original_sg_symbol_H-M C2/c
_cod_original_formula_sum 'C38.70 H42 N6 O3.90'
_cod_database_code 7113248

loop_
_symmetry_equiv_pos_as_xyz
x,y,z
-x,-y,-z
x+1/2,y+1/2,z
-x+1/2,-y+1/2,-z
-x,y,-z+1/2
x,-y,z+1/2
-x+1/2,y+1/2,-z+1/2
x+1/2,-y+1/2,z+1/2

loop_
_atom_site_label
_atom_site_type_symbol
_atom_site_fract_x
_atom_site_fract_y
_atom_site_fract_z
_atom_site_U_iso_or_equiv
_atom_site_occupancy
_atom_site_adp_type
_atom_site_refinement_flags_posn
O101 O 0.28572(7) 0.0578(2) 0.19919(9) 0.0431 1.0000 Uani .
O201 O 0.21230(7) -0.3526(2) 0.51099(8) 0.0412 1.0000 Uani .
O301 O -0.13293(7) 0.5989(2) 0.36393(9) 0.0431 1.0000 Uani .
C401 C 0.1936(2) 0.0559(6) 0.3746(3) 0.1115 0.9000 Uani .
C402 C 0.20069(14) 0.1693(4) 0.4170(2) 0.0782 0.9000 Uani D
C403 C 0.17635(15) 0.1731(4) 0.4753(2) 0.0723 0.9000 Uani D
O401 O 0.2299(2) 0.2487(5) 0.4073(3) 0.1590 0.9000 Uani D
N101 N 0.08515(7) 0.26221(19) 0.22759(8) 0.0229 1.0000 Uani .
N102 N 0.08667(7) 0.0531(2) 0.18280(8) 0.0246 1.0000 Uani .
N201 N 0.04630(7) -0.10280(18) 0.35077(8) 0.0217 1.0000 Uani .
N202 N 0.04494(7) -0.07856(19) 0.45868(9) 0.0248 1.0000 Uani .
N301 N 0.05731(8) 0.32431(19) 0.43852(8) 0.0242 1.0000 Uani .
N302 N 0.06161(8) 0.50627(19) 0.37254(9) 0.0284 1.0000 Uani .
C101 C 0.07615(8) 0.2066(2) 0.28388(10) 0.0220 1.0000 Uani .
C102 C 0.06774(8) 0.0774(2) 0.28953(10) 0.0216 1.0000 Uani .
C103 C 0.06781(9) -0.0096(2) 0.23495(10) 0.0238 1.0000 Uani .
C104 C 0.06673(9) 0.1807(2) 0.17740(10) 0.0255 1.0000 Uani .
C105 C 0.13588(9) 0.2866(2) 0.22353(11) 0.0267 1.0000 Uani .
C106 C 0.16262(9) 0.1685(2) 0.20761(10) 0.0255 1.0000 Uani .
C107 C 0.13773(9) 0.0586(2) 0.18879(10) 0.0246 1.0000 Uani .
C108 C 0.16341(9) -0.0484(3) 0.17339(11) 0.0304 1.0000 Uani .
C109 C 0.21251(10) -0.0457(3) 0.17712(13) 0.0362 1.0000 Uani .
C110 C 0.23715(9) 0.0635(3) 0.19660(11) 0.0329 1.0000 Uani .
C111 C 0.21209(10) 0.1708(3) 0.21086(11) 0.0309 1.0000 Uani .
C112 C 0.31166(10) 0.1606(3) 0.22702(15) 0.0472 1.0000 Uani .
C201 C 0.05662(8) 0.0305(2) 0.34586(10) 0.0218 1.0000 Uani .
C202 C 0.05414(8) 0.1115(2) 0.39528(10) 0.0224 1.0000 Uani .
C203 C 0.04476(9) 0.0608(2) 0.45667(10) 0.0237 1.0000 Uani .
C204 C 0.01937(8) -0.1253(2) 0.40261(11) 0.0256 1.0000 Uani .
C205 C 0.08882(9) -0.1851(2) 0.35757(10) 0.0248 1.0000 Uani .
C206 C 0.11060(9) -0.1972(2) 0.42227(11) 0.0242 1.0000 Uani .
C207 C 0.09051(8) -0.1367(2) 0.46895(11) 0.0239 1.0000 Uani .
C208 C 0.11395(9) -0.1406(3) 0.52757(11) 0.0300 1.0000 Uani .
C209 C 0.15534(10) -0.2100(3) 0.53991(12) 0.0343 1.0000 Uani .
C210 C 0.17351(9) -0.2794(3) 0.49394(12) 0.0304 1.0000 Uani .
C211 C 0.15183(9) -0.2713(2) 0.43507(11) 0.0272 1.0000 Uani .
C212 C 0.23111(12) -0.4245(3) 0.46451(15) 0.0481 1.0000 Uani .
C301 C 0.06104(8) 0.2423(2) 0.38743(10) 0.0219 1.0000 Uani .
C302 C 0.07253(8) 0.2903(2) 0.33242(10) 0.0243 1.0000 Uani .
C303 C 0.07833(10) 0.4313(2) 0.32313(11) 0.0285 1.0000 Uani .
C304 C 0.08031(10) 0.4462(2) 0.42955(11) 0.0301 1.0000 Uani .
C305 C 0.00782(9) 0.3503(2) 0.44993(10) 0.0260 1.0000 Uani .
C306 C -0.01569(9) 0.4502(2) 0.40746(11) 0.0267 1.0000 Uani .
C307 C 0.01081(10) 0.5171(2) 0.36897(10) 0.0275 1.0000 Uani .
C308 C -0.01159(10) 0.6042(2) 0.32810(11) 0.0312 1.0000 Uani .
C309 C -0.05952(10) 0.6278(3) 0.32705(12) 0.0346 1.0000 Uani .
C310 C -0.08626(10) 0.5652(3) 0.36716(11) 0.0330 1.0000 Uani .
C311 C -0.06438(10) 0.4752(2) 0.40668(11) 0.0297 1.0000 Uani .
C312 C -0.16086(13) 0.5470(4) 0.40777(16) 0.0582 1.0000 Uani .
H4011 H 0.2124 0.0675 0.3392 0.1290 1.0000 Uiso R
H4012 H 0.2045 -0.0226 0.3972 0.1290 1.0000 Uiso R
H4013 H 0.1591 0.0480 0.3600 0.1290 1.0000 Uiso R
H1031 H 0.0881 -0.0850 0.2467 0.0283 1.0000 Uiso R
H1032 H 0.0344 -0.0380 0.2225 0.0283 1.0000 Uiso R
H1041 H 0.0314 0.1747 0.1770 0.0315 1.0000 Uiso R
H1042 H 0.0748 0.2192 0.1386 0.0315 1.0000 Uiso R
H1051 H 0.1506 0.3198 0.2634 0.0318 1.0000 Uiso R
H1052 H 0.1389 0.3517 0.1914 0.0318 1.0000 Uiso R
H1081 H 0.1459 -0.1276 0.1598 0.0384 1.0000 Uiso R
H1091 H 0.2304 -0.1223 0.1657 0.0421 1.0000 Uiso R
H1111 H 0.2297 0.2504 0.2236 0.0371 1.0000 Uiso R
H1121 H 0.3465 0.1452 0.2259 0.0562 1.0000 Uiso R
H1122 H 0.3045 0.1684 0.2700 0.0562 1.0000 Uiso R
H1123 H 0.3025 0.2408 0.2048 0.0562 1.0000 Uiso R
H2031 H 0.0702 0.0931 0.4875 0.0289 1.0000 Uiso R
H2032 H 0.0131 0.0923 0.4665 0.0289 1.0000 Uiso R
H2041 H 0.0138 -0.2184 0.4065 0.0312 1.0000 Uiso R
H2042 H -0.0119 -0.0806 0.3956 0.0312 1.0000 Uiso R
H2051 H 0.0794 -0.2716 0.3421 0.0293 1.0000 Uiso R
H2052 H 0.1132 -0.1487 0.3328 0.0293 1.0000 Uiso R
H2081 H 0.1008 -0.0926 0.5609 0.0363 1.0000 Uiso R
H2091 H 0.1723 -0.2105 0.5817 0.0400 1.0000 Uiso R
H2111 H 0.1654 -0.3184 0.4018 0.0321 1.0000 Uiso R
H2121 H 0.2593 -0.4741 0.4821 0.0591 1.0000 Uiso R
H2122 H 0.2062 -0.4840 0.4458 0.0591 1.0000 Uiso R
H2123 H 0.2410 -0.3653 0.4329 0.0591 1.0000 Uiso R
H3031 H 0.1128 0.4503 0.3208 0.0348 1.0000 Uiso R
H3032 H 0.0596 0.4562 0.2842 0.0348 1.0000 Uiso R
H3041 H 0.0745 0.5039 0.4637 0.0346 1.0000 Uiso R
H3042 H 0.1153 0.4327 0.4293 0.0346 1.0000 Uiso R
H3051 H 0.0076 0.3809 0.4925 0.0317 1.0000 Uiso R
H3052 H -0.0110 0.2698 0.4445 0.0317 1.0000 Uiso R
H3081 H 0.0073 0.6496 0.2991 0.0377 1.0000 Uiso R
H3091 H -0.0752 0.6904 0.2976 0.0407 1.0000 Uiso R
H3111 H -0.0837 0.4277 0.4346 0.0350 1.0000 Uiso R
H3121 H -0.1942 0.5793 0.4002 0.0708 1.0000 Uiso R
H3122 H -0.1468 0.5740 0.4490 0.0708 1.0000 Uiso R
H3123 H -0.1611 0.4524 0.4053 0.0708 1.0000 Uiso R
H4031 H 0.1566 0.0944 0.4759 0.0995 1.0000 Uiso R
H4032 H 0.2002 0.1749 0.5118 0.0995 1.0000 Uiso R
H4033 H 0.1553 0.2492 0.4754 0.0995 1.0000 Uiso R

loop_
_atom_site_aniso_label
_atom_site_aniso_U_11
_atom_site_aniso_U_22
_atom_site_aniso_U_33
_atom_site_aniso_U_23
_atom_site_aniso_U_13
_atom_site_aniso_U_12
O101 0.0278(10) 0.0535(13) 0.0480(12) -0.0093(10) 0.0030(8) 0.0057(9)
O201 0.0396(11) 0.0500(12) 0.0333(10) 0.0080(9) 0.0001(8) 0.0130(9)
O301 0.0409(11) 0.0445(12) 0.0430(11) 0.0041(10) -0.0004(8) 0.0098(9)
C401 0.098(4) 0.117(5) 0.104(4) 0.063(4) -0.063(3) -0.076(4)
C402 0.041(2) 0.083(4) 0.110(4) 0.052(3) 0.005(2) -0.007(2)
C403 0.043(2) 0.060(3) 0.110(4) 0.012(3) -0.008(2) 0.0075(19)
O401 0.221(6) 0.101(4) 0.160(5) 0.006(3) 0.046(4) -0.082(4)
N101 0.0283(10) 0.0231(10) 0.0176(9) 0.0028(8) 0.0035(8) 0.0002(8)
N102 0.0283(11) 0.0275(11) 0.0181(9) -0.0002(8) 0.0032(7) -0.0001(8)
N201 0.0260(10) 0.0177(10) 0.0216(9) 0.0008(8) 0.0037(7) -0.0008(8)
N202 0.0299(11) 0.0264(11) 0.0184(9) 0.0023(8) 0.0040(8) -0.0007(9)
N301 0.0311(11) 0.0208(10) 0.0201(9) -0.0034(8) 0.0000(8) -0.0004(8)
N302 0.0405(12) 0.0201(10) 0.0242(10) -0.0014(8) 0.0023(8) -0.0025(9)
C101 0.0240(12) 0.0232(12) 0.0191(11) 0.0002(9) 0.0032(9) 0.0015(9)
C102 0.0219(12) 0.0232(12) 0.0194(11) -0.0004(9) 0.0007(8) -0.0006(9)
C103 0.0292(12) 0.0215(12) 0.0207(11) -0.0004(9) 0.0024(9) 0.0007(10)
C104 0.0292(12) 0.0259(13) 0.0209(11) 0.0015(9) -0.0005(9) 0.0010(10)
C105 0.0298(13) 0.0253(13) 0.0252(12) 0.0013(10) 0.0045(10) -0.0026(10)
C106 0.0308(13) 0.0268(13) 0.0197(11) 0.0002(9) 0.0057(9) 0.0006(10)
C107 0.0270(13) 0.0287(13) 0.0186(11) 0.0015(10) 0.0042(9) 0.0009(10)
C108 0.0327(14) 0.0285(13) 0.0304(13) -0.0020(11) 0.0053(10) -0.0003(11)
C109 0.0380(15) 0.0348(16) 0.0368(14) -0.0049(12) 0.0079(11) 0.0066(12)
C110 0.0292(14) 0.0407(16) 0.0288(13) 0.0001(11) 0.0038(10) 0.0015(11)
C111 0.0328(14) 0.0327(14) 0.0272(12) -0.0009(11) 0.0024(10) -0.0011(11)
C112 0.0250(14) 0.064(2) 0.0518(18) -0.0045(16) -0.0025(12) -0.0026(14)
C201 0.0214(11) 0.0216(12) 0.0220(11) 0.0010(9) 0.0001(8) -0.0018(9)
C202 0.0227(11) 0.0234(12) 0.0209(11) 0.0024(9) 0.0011(8) 0.0020(9)
C203 0.0283(12) 0.0226(12) 0.0207(11) 0.0012(9) 0.0050(9) -0.0005(10)
C204 0.0258(12) 0.0263(13) 0.0251(11) 0.0003(10) 0.0040(9) -0.0048(10)
C205 0.0293(12) 0.0232(12) 0.0214(11) 0.0003(9) 0.0008(9) 0.0019(10)
C206 0.0291(12) 0.0204(12) 0.0232(11) 0.0041(9) 0.0024(9) -0.0003(10)
C207 0.0283(13) 0.0206(12) 0.0237(11) 0.0031(9) 0.0074(9) -0.0008(10)
C208 0.0353(14) 0.0303(13) 0.0250(12) 0.0025(10) 0.0058(10) 0.0040(11)
C209 0.0416(15) 0.0368(15) 0.0243(12) 0.0062(11) 0.0025(11) 0.0029(12)
C210 0.0300(13) 0.0295(14) 0.0315(13) 0.0054(11) 0.0013(10) 0.0046(11)
C211 0.0290(13) 0.0277(13) 0.0251(12) 0.0035(10) 0.0043(9) 0.0012(10)
C212 0.0414(18) 0.053(2) 0.0491(18) -0.0008(15) 0.0018(13) 0.0176(15)
C301 0.0267(12) 0.0217(12) 0.0173(11) -0.0015(9) 0.0020(9) 0.0004(9)
C302 0.0285(13) 0.0224(12) 0.0221(11) -0.0004(9) 0.0025(9) -0.0015(10)
C303 0.0393(14) 0.0218(12) 0.0256(12) -0.0032(10) 0.0088(10) -0.0014(11)
C304 0.0391(15) 0.0239(13) 0.0262(12) -0.0025(10) -0.0013(11) -0.0006(11)
C305 0.0351(14) 0.0223(12) 0.0205(11) -0.0021(9) 0.0029(10) 0.0013(10)
C306 0.0389(14) 0.0208(12) 0.0204(11) -0.0062(9) 0.0028(10) 0.0028(10)
C307 0.0394(14) 0.0218(13) 0.0213(11) -0.0069(9) 0.0029(10) -0.0014(10)
C308 0.0459(16) 0.0232(13) 0.0237(12) -0.0014(10) -0.0003(10) -0.0020(11)
C309 0.0482(17) 0.0262(13) 0.0268(13) 0.0004(11) -0.0078(11) 0.0009(12)
C310 0.0388(15) 0.0317(14) 0.0270(13) -0.0055(11) -0.0035(11) 0.0054(11)
C311 0.0407(15) 0.0274(13) 0.0207(11) -0.0043(10) 0.0020(10) 0.0024(11)
C312 0.0484(19) 0.081(3) 0.0476(19) 0.0111(18) 0.0144(15) 0.0262(18)

loop_
_atom_type_symbol
_atom_type_scat_dispersion_real
_atom_type_scat_dispersion_imag
_atom_type_scat_Cromer_Mann_a1
_atom_type_scat_Cromer_Mann_b1
_atom_type_scat_Cromer_Mann_a2
_atom_type_scat_Cromer_Mann_b2
_atom_type_scat_Cromer_Mann_a3
_atom_type_scat_Cromer_Mann_b3
_atom_type_scat_Cromer_Mann_a4
_atom_type_scat_Cromer_Mann_b4
_atom_type_scat_Cromer_Mann_c
_atom_type_scat_source
C 0.0181 0.0091 2.3100 20.8439 1.0200 10.2075 1.5886 0.5687 0.8650 51.6512 0.2156 'International Tables Vol C 4.2.6.8 and 6.1.1.4'
N 0.0311 0.0180 12.2126 0.0057 3.1322 9.8933 2.0125 28.9975 1.1663 0.5826 -11.5290 'International Tables Vol C 4.2.6.8 and 6.1.1.4'
H 0.0000 0.0000 0.4930 10.5109 0.3229 26.1257 0.1402 3.1424 0.0408 57.7998 0.0030 'International Tables Vol C 4.2.6.8 and 6.1.1.4'
O 0.0492 0.0322 3.0485 13.2771 2.2868 5.7011 1.5463 0.3239 0.8670 32.9089 0.2508 'International Tables Vol C 4.2.6.8 and 6.1.1.4'

loop_
_geom_angle_atom_site_label_1
_geom_angle_atom_site_label_2
_geom_angle_atom_site_label_3
_geom_angle
_geom_angle_publ_flag
C110 O101 C112 117.0(2) yes
C210 O201 C212 116.8(2) yes
C310 O301 C312 117.7(2) yes
C402 C401 H4011 110.255 no
C402 C401 H4012 109.127 no
H4011 C401 H4012 109.475 no
C402 C401 H4013 109.016 no
H4011 C401 H4013 109.474 no
H4012 C401 H4013 109.477 no
C401 C402 C403 120.3(4) yes
C401 C402 O401 118.7(5) yes
C403 C402 O401 120.5(5) yes
C402 C403 H4031 106.877 no
C402 C403 H4032 111.357 no
H4031 C403 H4032 109.476 no
C402 C403 H4033 110.130 no
H4031 C403 H4033 109.476 no
H4032 C403 H4033 109.476 no
C101 N101 C104 110.26(19) yes
C101 N101 C105 112.85(18) yes
C104 N101 C105 109.14(19) yes
C103 N102 C104 107.94(18) yes
C103 N102 C107 112.59(18) yes
C104 N102 C107 110.39(19) yes
C201 N201 C204 109.94(18) yes
C201 N201 C205 114.44(19) yes
C204 N201 C205 107.97(18) yes
C203 N202 C204 108.12(19) yes
C203 N202 C207 116.0(2) yes
C204 N202 C207 110.50(19) yes
C301 N301 C304 110.55(19) yes
C301 N301 C305 113.43(18) yes
C304 N301 C305 107.50(19) yes
C303 N302 C304 107.2(2) yes
C303 N302 C307 113.6(2) yes
C304 N302 C307 110.7(2) yes
N101 C101 C102 121.9(2) yes
N101 C101 C302 116.6(2) yes
C102 C101 C302 121.3(2) yes
C101 C102 C103 120.3(2) yes
C101 C102 C201 118.6(2) yes
C103 C102 C201 121.0(2) yes
C102 C103 N102 112.67(19) yes
C102 C103 H1031 108.698 no
N102 C103 H1031 108.492 no
C102 C103 H1032 108.741 no
N102 C103 H1032 108.733 no
H1031 C103 H1032 109.467 no
N102 C104 N101 112.09(19) yes
N102 C104 H1041 108.720 no
N101 C104 H1041 108.614 no
N102 C104 H1042 108.910 no
N101 C104 H1042 109.008 no
H1041 C104 H1042 109.467 no
N101 C105 C106 112.6(2) yes
N101 C105 H1051 108.901 no
C106 C105 H1051 108.814 no
N101 C105 H1052 108.607 no
C106 C105 H1052 108.374 no
H1051 C105 H1052 109.466 no
C105 C106 C107 120.2(2) yes
C105 C106 C111 119.8(2) yes
C107 C106 C111 119.9(2) yes
N102 C107 C106 121.9(2) yes
N102 C107 C108 119.1(2) yes
C106 C107 C108 118.9(2) yes
C107 C108 C109 120.8(2) yes
C107 C108 H1081 119.482 no
C109 C108 H1081 119.729 no
C108 C109 C110 120.0(3) yes
C108 C109 H1091 120.072 no
C110 C109 H1091 119.889 no
C109 C110 O101 116.2(2) yes
C109 C110 C111 119.7(2) yes
O101 C110 C111 124.1(2) yes
C106 C111 C110 120.6(2) yes
C106 C111 H1111 119.500 no
C110 C111 H1111 119.915 no
O101 C112 H1121 109.229 no
O101 C112 H1122 109.551 no
H1121 C112 H1122 109.477 no
O101 C112 H1123 109.619 no
H1121 C112 H1123 109.477 no
H1122 C112 H1123 109.475 no
N201 C201 C102 118.3(2) yes
N201 C201 C202 120.6(2) yes
C102 C201 C202 121.1(2) yes
C201 C202 C203 121.3(2) yes
C201 C202 C301 118.9(2) yes
C203 C202 C301 119.7(2) yes
C202 C203 N202 112.2(2) yes
C202 C203 H2031 108.508 no
N202 C203 H2031 108.512 no
C202 C203 H2032 108.865 no
N202 C203 H2032 109.208 no
H2031 C203 H2032 109.466 no
N201 C204 N202 111.47(19) yes
N201 C204 H2041 108.956 no
N202 C204 H2041 109.040 no
N201 C204 H2042 108.983 no
N202 C204 H2042 108.900 no
H2041 C204 H2042 109.466 no
N201 C205 C206 113.21(19) yes
N201 C205 H2051 108.528 no
C206 C205 H2051 108.461 no
N201 C205 H2052 108.435 no
C206 C205 H2052 108.694 no
H2051 C205 H2052 109.468 no
C205 C206 C207 120.9(2) yes
C205 C206 C211 119.1(2) yes
C207 C206 C211 120.0(2) yes
N202 C207 C206 120.9(2) yes
N202 C207 C208 119.7(2) yes
C206 C207 C208 119.3(2) yes
C207 C208 C209 120.6(2) yes
C207 C208 H2081 119.793 no
C209 C208 H2081 119.601 no
C208 C209 C210 120.1(2) yes
C208 C209 H2091 120.069 no
C210 C209 H2091 119.860 no
C209 C210 O201 116.2(2) yes
C209 C210 C211 119.7(2) yes
O201 C210 C211 124.1(2) yes
C206 C211 C210 120.0(2) yes
C206 C211 H2111 120.043 no
C210 C211 H2111 119.991 no
O201 C212 H2121 109.789 no
O201 C212 H2122 109.576 no
H2121 C212 H2122 109.475 no
O201 C212 H2123 109.034 no
H2121 C212 H2123 109.477 no
H2122 C212 H2123 109.475 no
N301 C301 C202 118.0(2) yes
N301 C301 C302 121.1(2) yes
C202 C301 C302 120.8(2) yes
C101 C302 C301 119.2(2) yes
C101 C302 C303 119.8(2) yes
C301 C302 C303 121.0(2) yes
C302 C303 N302 112.4(2) yes
C302 C303 H3031 108.714 no
N302 C303 H3031 108.777 no
C302 C303 H3032 108.795 no
N302 C303 H3032 108.664 no
H3031 C303 H3032 109.467 no
N302 C304 N301 111.9(2) yes
N302 C304 H3041 108.598 no
N301 C304 H3041 108.798 no
N302 C304 H3042 109.054 no
N301 C304 H3042 109.041 no
H3041 C304 H3042 109.467 no
N301 C305 C306 112.7(2) yes
N301 C305 H3051 108.815 no
C306 C305 H3051 108.427 no
N301 C305 H3052 108.708 no
C306 C305 H3052 108.717 no
H3051 C305 H3052 109.467 no
C305 C306 C307 120.4(2) yes
C305 C306 C311 120.4(2) yes
C307 C306 C311 119.3(2) yes
N302 C307 C306 121.7(2) yes
N302 C307 C308 118.3(2) yes
C306 C307 C308 119.8(3) yes
C307 C308 C309 120.8(3) yes
C307 C308 H3081 119.716 no
C309 C308 H3081 119.511 no
C308 C309 C310 120.0(2) yes
C308 C309 H3091 120.154 no
C310 C309 H3091 119.802 no
C309 C310 O301 115.3(2) yes
C309 C310 C311 119.4(3) yes
O301 C310 C311 125.3(3) yes
C306 C311 C310 120.6(3) yes
C306 C311 H3111 119.631 no
C310 C311 H3111 119.756 no
O301 C312 H3121 109.420 no
O301 C312 H3122 108.814 no
H3121 C312 H3122 109.475 no
O301 C312 H3123 110.163 no
H3121 C312 H3123 109.477 no
H3122 C312 H3123 109.476 no

loop_
_geom_bond_atom_site_label_1
_geom_bond_atom_site_label_2
_geom_bond_distance
_geom_bond_publ_flag
O101 C110 1.369(3) yes
O101 C112 1.414(4) yes
O201 C210 1.363(3) yes
O201 C212 1.429(4) yes
O301 C310 1.361(3) yes
O301 C312 1.423(4) yes
C401 C402 1.522(8) yes
C401 H4011 1.000 no
C401 H4012 1.000 no
C401 H4013 1.000 no
C402 C403 1.528(4) yes
C402 O401 1.2082(10) yes
C403 H4031 1.000 no
C403 H4032 1.000 no
C403 H4033 1.000 no
N101 C101 1.426(3) yes
N101 C104 1.460(3) yes
N101 C105 1.467(3) yes
N102 C103 1.479(3) yes
N102 C104 1.461(3) yes
N102 C107 1.436(3) yes
N201 C201 1.441(3) yes
N201 C204 1.463(3) yes
N201 C205 1.479(3) yes
N202 C203 1.471(3) yes
N202 C204 1.458(3) yes
N202 C207 1.424(3) yes
N301 C301 1.440(3) yes
N301 C304 1.462(3) yes
N301 C305 1.473(3) yes
N302 C303 1.471(3) yes
N302 C304 1.464(3) yes
N302 C307 1.434(3) yes
C101 C102 1.390(3) yes
C101 C302 1.406(3) yes
C102 C103 1.521(3) yes
C102 C201 1.410(3) yes
C103 H1031 1.000 no
C103 H1032 1.000 no
C104 H1041 1.000 no
C104 H1042 1.000 no
C105 C106 1.520(3) yes
C105 H1051 1.000 no
C105 H1052 1.000 no
C106 C107 1.396(3) yes
C106 C111 1.392(4) yes
C107 C108 1.405(4) yes
C108 C109 1.381(4) yes
C108 H1081 1.000 no
C109 C110 1.390(4) yes
C109 H1091 1.000 no
C110 C111 1.391(4) yes
C111 H1111 1.000 no
C112 H1121 1.000 no
C112 H1122 1.000 no
C112 H1123 1.000 no
C201 C202 1.399(3) yes
C202 C203 1.512(3) yes
C202 C301 1.407(3) yes
C203 H2031 1.000 no
C203 H2032 1.000 no
C204 H2041 1.000 no
C204 H2042 1.000 no
C205 C206 1.509(3) yes
C205 H2051 1.000 no
C205 H2052 1.000 no
C206 C207 1.389(3) yes
C206 C211 1.409(3) yes
C207 C208 1.399(3) yes
C208 C209 1.384(4) yes
C208 H2081 1.000 no
C209 C210 1.398(4) yes
C209 H2091 1.000 no
C210 C211 1.388(3) yes
C211 H2111 1.000 no
C212 H2121 1.000 no
C212 H2122 1.000 no
C212 H2123 1.000 no
C301 C302 1.391(3) yes
C302 C303 1.511(3) yes
C303 H3031 1.000 no
C303 H3032 1.000 no
C304 H3041 1.000 no
C304 H3042 1.000 no
C305 C306 1.521(3) yes
C305 H3051 1.000 no
C305 H3052 1.000 no
C306 C307 1.385(4) yes
C306 C311 1.400(4) yes
C307 C308 1.396(4) yes
C308 C309 1.375(4) yes
C308 H3081 1.000 no
C309 C310 1.391(4) yes
C309 H3091 1.000 no
C310 C311 1.394(4) yes
C311 H3111 1.000 no
C312 H3121 1.000 no
C312 H3122 1.000 no
C312 H3123 1.000 no
